data_7157439
loop_
_publ_author_name
'Pretze, Marc'
'Neuber, Christin'
'Kinski, Elisa'
'Belter, Birgit'
'K\"ockerling, Martin'
'Caflisch, Amedeo'
'Steinbach, J\"org'
'Pietzsch, Jens'
'Mamat, Constantin'

_publ_section_title
;
 Synthesis, radiolabelling and initial biological characterisation of
 <sup>18</sup>F-labelled xanthine derivatives for PET imaging of Eph
 receptors.
;
_journal_issue 16
_journal_name_full 'Organic &amp; biomolecular chemistry'
_journal_page_first 3104
_journal_page_last 3116
_journal_paper_doi 10.1039/d0ob00391c
_journal_volume 18
_journal_year 2020
_chemical_formula_moiety 'C10 H24 N4 O4'
_chemical_formula_sum 'C10 H24 N4 O4'
_chemical_formula_weight 264.33
_chemical_name_systematic
;
1-(3-(Methoxy)propyl)urea
;
_space_group_crystal_system monoclinic
_space_group_IT_number 14
_space_group_name_Hall '-P 2ybc'
_space_group_name_H-M_alt 'P 1 21/c 1'
_atom_sites_solution_hydrogens geom
_atom_sites_solution_primary direct
_atom_sites_solution_secondary difmap
_audit_creation_date january-10-2020
_audit_creation_method 'ciftab-2016 (M. K\"ockerling, 2016)'
_audit_update_record
;
2020-01-10 deposited with the CCDC.	2020-03-31 downloaded from the CCDC.
;
_cell_angle_alpha 90
_cell_angle_beta 95.806(4)
_cell_angle_gamma 90
_cell_formula_units_Z 2
_cell_length_a 10.3000(6)
_cell_length_b 7.5991(6)
_cell_length_c 9.0926(6)
_cell_measurement_reflns_used 4657
_cell_measurement_temperature 173(2)
_cell_measurement_theta_max 27.3885
_cell_measurement_theta_min 3.3365
_cell_volume 708.03(8)
_computing_cell_refinement 'Bruker SAINT'
_computing_data_collection 'Bruker APEX2'
_computing_data_reduction 'Bruker SAINT'
_computing_molecular_graphics 'Bruker SHELXTL'
_computing_publication_material 'Bruker SHELXTL'
_computing_structure_refinement 'SHELXL-2014 (Sheldrick, 2014)'
_computing_structure_solution 'SHELXS-2014 (Sheldrick, 2014)'
_diffrn_ambient_temperature 173(2)
_diffrn_measured_fraction_theta_full 0.999
_diffrn_measured_fraction_theta_max 0.999
_diffrn_measurement_device_type 'CCD area detector'
_diffrn_measurement_method '\f and \w scans'
_diffrn_radiation_source 'sealed tube'
_diffrn_radiation_type MoK\a
_diffrn_radiation_wavelength 0.71073
_diffrn_reflns_av_R_equivalents 0.0388
_diffrn_reflns_av_unetI/netI 0.0218
_diffrn_reflns_Laue_measured_fraction_full 0.999
_diffrn_reflns_Laue_measured_fraction_max 0.999
_diffrn_reflns_limit_h_max 13
_diffrn_reflns_limit_h_min -13
_diffrn_reflns_limit_k_max 9
_diffrn_reflns_limit_k_min -9
_diffrn_reflns_limit_l_max 11
_diffrn_reflns_limit_l_min -11
_diffrn_reflns_number 11184
_diffrn_reflns_point_group_measured_fraction_full 0.999
_diffrn_reflns_point_group_measured_fraction_max 0.999
_diffrn_reflns_theta_full 25.000
_diffrn_reflns_theta_max 27.635
_diffrn_reflns_theta_min 3.338
_exptl_absorpt_coefficient_mu 0.096
_exptl_absorpt_correction_type multi-scan
_exptl_absorpt_process_details 'Bruker-Nonius SADABS'
_exptl_crystal_colour colourless
_exptl_crystal_density_diffrn 1.240
_exptl_crystal_density_method none
_exptl_crystal_description needle
_exptl_crystal_F_000 288
_exptl_crystal_size_max 0.450
_exptl_crystal_size_mid 0.100
_exptl_crystal_size_min 0.080
_exptl_transmission_factor_max 0.74560
_exptl_transmission_factor_min 0.53870
_refine_diff_density_max 0.201
_refine_diff_density_min -0.160
_refine_diff_density_rms 0.033
_refine_ls_extinction_method none
_refine_ls_goodness_of_fit_ref 1.059
_refine_ls_hydrogen_treatment constr
_refine_ls_matrix_type full
_refine_ls_number_parameters 82
_refine_ls_number_reflns 1639
_refine_ls_number_restraints 0
_refine_ls_restrained_S_all 1.059
_refine_ls_R_factor_all 0.0415
_refine_ls_R_factor_gt 0.0348
_refine_ls_shift/su_max 0.000
_refine_ls_shift/su_mean 0.000
_refine_ls_structure_factor_coef Fsqd
_refine_ls_weighting_details 'w=1/[\s^2^(Fo^2^)+(0.0422P)^2^+0.1440P] where P=(Fo^2^+2Fc^2^)/3'
_refine_ls_weighting_scheme calc
_refine_ls_wR_factor_gt 0.0895
_refine_ls_wR_factor_ref 0.0940
_reflns_Friedel_coverage 0.000
_reflns_number_gt 1400
_reflns_number_total 1639
_reflns_threshold_expression 'I > 2\s(I)'
_cod_data_source_file d0ob00391c2.cif
_cod_data_source_block HW26-14
_cod_depositor_comments 'Adding full bibliography for 7157438--7157439.cif.'
_cod_original_sg_symbol_H-M 'P 21/c'
_cod_database_code 7157439
_shelx_space_group_comment
;
The symmetry employed for this shelxl refinement is uniquely defined
by the following loop  which should always be used as a source of
symmetry information in preference to the above space-group names.
They are only intended as comments.
;
_shelx_estimated_absorpt_t_min 0.958
_shelx_estimated_absorpt_t_max 0.992
_shelxl_version_number 2014-1

loop_
_space_group_symop_operation_xyz
'x, y, z'
'-x, y+1/2, -z+1/2'
'-x, -y, -z'
'x, -y-1/2, z-1/2'

loop_
_atom_site_label
_atom_site_type_symbol
_atom_site_fract_x
_atom_site_fract_y
_atom_site_fract_z
_atom_site_U_iso_or_equiv
_atom_site_adp_type
_atom_site_occupancy
_atom_site_site_symmetry_order
_atom_site_calc_flag
_atom_site_refinement_flags_posn
_atom_site_refinement_flags_adp
_atom_site_refinement_flags_occupancy
_atom_site_disorder_assembly
_atom_site_disorder_group
N1 N 0.44090(9) 0.8996(1) 0.66822(9) 0.0335(2) Uani 1 1 d . . . . .
H1A H 0.4915 0.9855 0.6431 0.040 Uiso 1 1 calc R U . . .
H1B H 0.4334 0.8784 0.7621 0.040 Uiso 1 1 calc R U . . .
C1 C 0.37499(9) 0.8006(1) 0.5630(1) 0.0241(2) Uani 1 1 d . . . . .
O1 O 0.38335(7) 0.8270(1) 0.42851(7) 0.0302(2) Uani 1 1 d . . . . .
N2 N 0.29960(9) 0.6728(1) 0.61116(9) 0.0315(2) Uani 1 1 d . . . . .
H2A H 0.2959 0.6609 0.7069 0.038 Uiso 1 1 calc R U . . .
C2 C 0.2239(1) 0.5536(1) 0.5112(1) 0.0299(2) Uani 1 1 d . . . . .
H2B H 0.2046 0.6119 0.4141 0.036 Uiso 1 1 calc R U . . .
H2C H 0.1397 0.5289 0.5509 0.036 Uiso 1 1 calc R U . . .
C3 C 0.2932(1) 0.3810(2) 0.4895(1) 0.0313(2) Uani 1 1 d . . . . .
H3A H 0.3789 0.4055 0.4534 0.038 Uiso 1 1 calc R U . . .
H3B H 0.3092 0.3200 0.5858 0.038 Uiso 1 1 calc R U . . .
C4 C 0.2154(1) 0.2618(2) 0.3807(1) 0.0346(3) Uani 1 1 d . . . . .
H4A H 0.2011 0.3199 0.2830 0.041 Uiso 1 1 calc R U . . .
H4B H 0.2638 0.1509 0.3691 0.041 Uiso 1 1 calc R U . . .
O2 O 0.09391(8) 0.2250(1) 0.43415(9) 0.0421(2) Uani 1 1 d . . . . .
C5 C 0.0177(1) 0.1121(2) 0.3363(2) 0.0546(4) Uani 1 1 d . . . . .
H5A H -0.0658 0.0886 0.3754 0.082 Uiso 1 1 calc R U . . .
H5B H 0.0644 0.0011 0.3264 0.082 Uiso 1 1 calc R U . . .
H5C H 0.0017 0.1685 0.2392 0.082 Uiso 1 1 calc R U . . .

loop_
_atom_site_aniso_label
_atom_site_aniso_U_11
_atom_site_aniso_U_22
_atom_site_aniso_U_33
_atom_site_aniso_U_23
_atom_site_aniso_U_13
_atom_site_aniso_U_12
N1 0.0458(5) 0.0372(5) 0.0175(4) -0.0019(3) 0.0029(3) -0.0130(4)
C1 0.0260(5) 0.0265(5) 0.0195(4) -0.0009(4) 0.0016(3) 0.0024(4)
O1 0.0398(4) 0.0343(4) 0.0163(3) 0.0002(3) 0.0019(3) -0.0044(3)
N2 0.0382(5) 0.0383(5) 0.0178(4) -0.0001(3) 0.0017(3) -0.0101(4)
C2 0.0288(5) 0.0336(6) 0.0267(5) -0.0014(4) -0.0007(4) -0.0055(4)
C3 0.0294(5) 0.0354(6) 0.0291(5) 0.0034(4) 0.0023(4) -0.0012(4)
C4 0.0384(6) 0.0346(6) 0.0314(5) -0.0040(4) 0.0069(4) 0.0022(4)
O2 0.0381(5) 0.0449(5) 0.0438(5) -0.0155(4) 0.0065(4) -0.0113(4)
C5 0.0507(8) 0.0495(8) 0.0616(9) -0.0183(7) -0.0040(6) -0.0120(6)

loop_
_atom_type_symbol
_atom_type_description
_atom_type_scat_dispersion_real
_atom_type_scat_dispersion_imag
_atom_type_scat_source
C C 0.0034 0.0017 'International Tables Vol C Tables 4.2.6.8 and 6.1.1.4'
H H 0.0000 0.0000 'International Tables Vol C Tables 4.2.6.8 and 6.1.1.4'
N N 0.0066 0.0034 'International Tables Vol C Tables 4.2.6.8 and 6.1.1.4'
O O 0.0114 0.0062 'International Tables Vol C Tables 4.2.6.8 and 6.1.1.4'

loop_
_geom_angle_atom_site_label_1
_geom_angle_atom_site_label_2
_geom_angle_atom_site_label_3
_geom_angle
_geom_angle_site_symmetry_1
_geom_angle_site_symmetry_3
C1 N1 H1A 120.0 . .
C1 N1 H1B 120.0 . .
H1A N1 H1B 120.0 . .
O1 C1 N2 122.25(9) . .
O1 C1 N1 121.70(9) . .
N2 C1 N1 116.06(8) . .
C1 N2 C2 122.57(8) . .
C1 N2 H2A 118.7 . .
C2 N2 H2A 118.7 . .
N2 C2 C3 113.00(8) . .
N2 C2 H2B 109.0 . .
C3 C2 H2B 109.0 . .
N2 C2 H2C 109.0 . .
C3 C2 H2C 109.0 . .
H2B C2 H2C 107.8 . .
C4 C3 C2 112.24(9) . .
C4 C3 H3A 109.2 . .
C2 C3 H3A 109.2 . .
C4 C3 H3B 109.2 . .
C2 C3 H3B 109.2 . .
H3A C3 H3B 107.9 . .
O2 C4 C3 108.83(8) . .
O2 C4 H4A 109.9 . .
C3 C4 H4A 109.9 . .
O2 C4 H4B 109.9 . .
C3 C4 H4B 109.9 . .
H4A C4 H4B 108.3 . .
C4 O2 C5 110.92(9) . .
O2 C5 H5A 109.5 . .
O2 C5 H5B 109.5 . .
H5A C5 H5B 109.5 . .
O2 C5 H5C 109.5 . .
H5A C5 H5C 109.5 . .
H5B C5 H5C 109.5 . .

loop_
_geom_bond_atom_site_label_1
_geom_bond_atom_site_label_2
_geom_bond_distance
_geom_bond_site_symmetry_2
N1 C1 1.345(1) .
N1 H1A 0.8800 .
N1 H1B 0.8800 .
C1 O1 1.251(1) .
C1 N2 1.344(1) .
N2 C2 1.453(1) .
N2 H2A 0.8800 .
C2 C3 1.516(2) .
C2 H2B 0.9900 .
C2 H2C 0.9900 .
C3 C4 1.511(2) .
C3 H3A 0.9900 .
C3 H3B 0.9900 .
C4 O2 1.415(1) .
C4 H4A 0.9900 .
C4 H4B 0.9900 .
O2 C5 1.415(1) .
C5 H5A 0.9800 .
C5 H5B 0.9800 .
C5 H5C 0.9800 .

loop_
_geom_torsion_atom_site_label_1
_geom_torsion_atom_site_label_2
_geom_torsion_atom_site_label_3
_geom_torsion_atom_site_label_4
_geom_torsion
_geom_torsion_site_symmetry_1
_geom_torsion_site_symmetry_2
_geom_torsion_site_symmetry_3
_geom_torsion_site_symmetry_4
O1 C1 N2 C2 1.1(2) . . . .
N1 C1 N2 C2 -179.18(9) . . . .
C1 N2 C2 C3 95.7(1) . . . .
N2 C2 C3 C4 -177.74(8) . . . .
C2 C3 C4 O2 -59.8(1) . . . .
C3 C4 O2 C5 -179.5(1) . . . .
